data_1541063
loop_
_publ_author_name
'Tsai, P.-P.'
'Potenza, J.A.'
'Greenblatt, M.'

_publ_section_title
;
 Crystal structure of the red cesium molydenum bronze, Cs.33 Mo O3
;
_journal_name_full 'Journal of Solid State Chemistry'
_journal_page_first 329
_journal_page_last 335
_journal_volume 69
_journal_year 1987
_chemical_formula_sum 'Cs0.33 Mo O3'
_chemical_name_systematic 'Cs.33 Mo O3'
_space_group_IT_number 12
_symmetry_space_group_name_Hall '-C 2y'
_symmetry_space_group_name_H-M 'C 1 2/m 1'
_cell_angle_alpha 90
_cell_angle_beta 94.37
_cell_angle_gamma 90
_cell_formula_units_Z 12
_cell_length_a 15.862
_cell_length_b 7.728
_cell_length_c 6.408
_cell_volume 783.219
_citation_journal_id_ASTM JSSCBI
_cod_data_source_file Tsai_JSSCBI_1987_349.cif
_cod_data_source_block Cs0.33Mo1O3
_cod_original_cell_volume 783.2189
_cod_original_formula_sum 'Cs0.33 Mo1 O3'
_cod_database_code 1541063

loop_
_symmetry_equiv_pos_as_xyz
x,y,z
-x,y,-z
-x,-y,-z
x,-y,z
x+1/2,y+1/2,z
-x+1/2,y+1/2,-z
-x+1/2,-y+1/2,-z
x+1/2,-y+1/2,z

loop_
_atom_site_label
_atom_site_type_symbol
_atom_site_fract_x
_atom_site_fract_y
_atom_site_fract_z
_atom_site_occupancy
_atom_site_U_iso_or_equiv
O4 O-2 0.5352 0 0.297 1 0.0
O1 O-2 0 0.2586 0 1 0.0
O3 O-2 0.1345 0 0.91 1 0.0
Cs1 Cs+1 0.30763 0 0.16941 1 0.0
O2 O-2 0.2059 0 0.5416 1 0.0
Mo1 Mo+5 0.11018 0 0.64754 1 0.0
O5 O-2 0.0368 0 0.313 1 0.0
O6 O-2 0.156 0.2617 0.2236 1 0.0
Mo2 Mo+6 0.05334 0.26097 0.27227 1 0.0
O7 O-2 0.0745 0.2376 0.596 1 0.0
